data_4331496
loop_
_publ_author_name
'Tong, Yi-Ping'
'Zheng, Shao-Liang'
'Chen, Xiao-Ming'

_publ_section_title
;
 Syntheses, Structures, Photoluminescence, and Theoretical Studies of a
 Class of Beryllium(II) Compounds of Aromatic N,O-Chelate Ligands
;
_journal_issue 12
_journal_name_full 'Inorganic Chemistry'
_journal_page_first 4270
_journal_page_last 4275
_journal_paper_doi 10.1021/ic0501059
_journal_volume 44
_journal_year 2005
_chemical_formula_sum 'C26 H18 Be N4 O2'
_chemical_formula_weight 427.45
_chemical_name_systematic
; 
 ? 
;
_space_group_IT_number 96
_symmetry_cell_setting tetragonal
_symmetry_space_group_name_Hall 'P 4nw 2abw'
_symmetry_space_group_name_H-M 'P 43 21 2'
_atom_sites_solution_hydrogens geom
_atom_sites_solution_primary direct
_atom_sites_solution_secondary difmap
_audit_creation_method SHELXL-97
_cell_angle_alpha 90.00
_cell_angle_beta 90.00
_cell_angle_gamma 90.00
_cell_formula_units_Z 4
_cell_length_a 9.6525(3)
_cell_length_b 9.6525(3)
_cell_length_c 22.4773(17)
_cell_measurement_temperature 293(2)
_cell_volume 2094.23(18)
_computing_cell_refinement 'SAINT (Bruker, 2001)'
_computing_data_collection 'SMART (Bruker,2001)'
_computing_data_reduction SAINT
_computing_molecular_graphics 'SHELXTL, V6.10 (Sheldrick,2000)'
_computing_publication_material SHELXL-97
_computing_structure_refinement 'SHELXL-97 (Sheldrick, 1997)'
_computing_structure_solution 'SHELXS-97 (Sheldrick, 1990)'
_diffrn_ambient_temperature 293(2)
_diffrn_measured_fraction_theta_full 0.973
_diffrn_measured_fraction_theta_max 0.973
_diffrn_measurement_device_type 'Bruker APEX area-detector diffractometer'
_diffrn_measurement_method '\f and \w scan'
_diffrn_radiation_monochromator graphite
_diffrn_radiation_source 'fine-focus sealed tube'
_diffrn_radiation_type MoK\a
_diffrn_radiation_wavelength 0.71073
_diffrn_reflns_av_R_equivalents 0.0273
_diffrn_reflns_av_sigmaI/netI 0.0181
_diffrn_reflns_limit_h_max 12
_diffrn_reflns_limit_h_min -12
_diffrn_reflns_limit_k_max 12
_diffrn_reflns_limit_k_min -8
_diffrn_reflns_limit_l_max 29
_diffrn_reflns_limit_l_min -29
_diffrn_reflns_number 13145
_diffrn_reflns_theta_full 28.23
_diffrn_reflns_theta_max 28.23
_diffrn_reflns_theta_min 2.30
_exptl_absorpt_coefficient_mu 0.087
_exptl_absorpt_correction_T_max 0.9817
_exptl_absorpt_correction_T_min 0.9687
_exptl_absorpt_correction_type multi-scan
_exptl_absorpt_process_details 'SADABS (Sheldrick,1996)'
_exptl_crystal_colour colorless
_exptl_crystal_density_diffrn 1.356
_exptl_crystal_density_method 'not measured'
_exptl_crystal_description block
_exptl_crystal_F_000 888
_exptl_crystal_size_max 0.37
_exptl_crystal_size_mid 0.24
_exptl_crystal_size_min 0.21
_refine_diff_density_max 0.198
_refine_diff_density_min -0.145
_refine_diff_density_rms 0.034
_refine_ls_abs_structure_details 'Flack H D (1983), Acta Cryst. A39, 876-881'
_refine_ls_abs_structure_Flack -10(10)
_refine_ls_extinction_method none
_refine_ls_goodness_of_fit_ref 1.114
_refine_ls_hydrogen_treatment constr
_refine_ls_matrix_type full
_refine_ls_number_parameters 150
_refine_ls_number_reflns 1530
_refine_ls_number_restraints 0
_refine_ls_restrained_S_all 1.114
_refine_ls_R_factor_all 0.0524
_refine_ls_R_factor_gt 0.0425
_refine_ls_shift/su_max 0.000
_refine_ls_shift/su_mean 0.000
_refine_ls_structure_factor_coef Fsqd
_refine_ls_weighting_details 'calc w=1/[\s^2^(Fo^2^)+(0.0569P)^2^+0.2587P] where P=(Fo^2^+2Fc^2^)/3'
_refine_ls_weighting_scheme calc
_refine_ls_wR_factor_gt 0.1072
_refine_ls_wR_factor_ref 0.1134
_reflns_number_gt 1290
_reflns_number_total 1530
_reflns_threshold_expression >2sigma(I)
_cod_data_source_file ic0501059sup1.cif
_cod_data_source_block complex_1
_cod_depositor_comments
;
The following automatic conversions were performed:

'_symmetry_cell_setting' value 'Tetragonal' changed to 'tetragonal'
according to /home/saulius/struct/CIF-dictionaries/cif_core.dic
dictionary named 'cif_core.dic' version 2.4.2 from
2011-04-26.

'_exptl_absorpt_correction_type' value 'Multi-scan'
changed to 'multi-scan' according to
/home/saulius/struct/CIF-dictionaries/cif_core.dic dictionary named
'cif_core.dic' version 2.4.2 from 2011-04-26.

Automatic conversion script
Id: cif_fix_values 1891 2012-01-12 08:04:46Z andrius 
;
_cod_original_sg_symbol_H-M P4(3)2(1)2
_cod_database_code 4331496

loop_
_symmetry_equiv_pos_as_xyz
'x, y, z'
'-x, -y, z+1/2'
'-y+1/2, x+1/2, z+3/4'
'y+1/2, -x+1/2, z+1/4'
'-x+1/2, y+1/2, -z+3/4'
'x+1/2, -y+1/2, -z+1/4'
'y, x, -z'
'-y, -x, -z+1/2'

loop_
_atom_site_label
_atom_site_type_symbol
_atom_site_fract_x
_atom_site_fract_y
_atom_site_fract_z
_atom_site_U_iso_or_equiv
_atom_site_adp_type
_atom_site_occupancy
_atom_site_symmetry_multiplicity
_atom_site_calc_flag
_atom_site_refinement_flags
N1 N 1.04139(17) 0.14334(17) 0.05485(6) 0.0430(4) Uani 1 1 d .
N2 N 0.8885(2) 0.2107(2) 0.12186(8) 0.0585(5) Uani 1 1 d .
H2A H 0.8313 0.2629 0.1408 0.070 Uiso 1 1 calc R
O1 O 1.13406(16) 0.31342(15) -0.02526(6) 0.0531(4) Uani 1 1 d .
Be1 Be 1.1611(3) 0.1611(3) 0.0000 0.0442(8) Uani 1 2 d S
C1 C 1.0472(2) 0.4071(2) -0.00387(9) 0.0459(5) Uani 1 1 d .
C2 C 1.0421(2) 0.5397(2) -0.02964(10) 0.0561(5) Uani 1 1 d .
H2B H 1.1001 0.5608 -0.0614 0.067 Uiso 1 1 calc R
C3 C 0.9525(3) 0.6383(2) -0.00844(12) 0.0662(7) Uani 1 1 d .
H3A H 0.9507 0.7252 -0.0263 0.079 Uiso 1 1 calc R
C4 C 0.8655(3) 0.6116(3) 0.03853(12) 0.0701(7) Uani 1 1 d .
H4A H 0.8042 0.6791 0.0519 0.084 Uiso 1 1 calc R
C5 C 0.8700(3) 0.4852(3) 0.06527(11) 0.0603(6) Uani 1 1 d .
H5A H 0.8125 0.4677 0.0976 0.072 Uiso 1 1 calc R
C6 C 0.9589(2) 0.3815(2) 0.04525(8) 0.0455(5) Uani 1 1 d .
C7 C 0.9637(2) 0.2465(2) 0.07357(8) 0.0447(5) Uani 1 1 d .
C8 C 0.9205(3) 0.0745(2) 0.13530(9) 0.0555(5) Uani 1 1 d .
C9 C 0.8751(3) -0.0133(4) 0.18035(11) 0.0823(9) Uani 1 1 d .
H9A H 0.8121 0.0158 0.2091 0.099 Uiso 1 1 calc R
C10 C 0.9286(4) -0.1457(3) 0.18010(12) 0.0862(9) Uani 1 1 d .
H10A H 0.8998 -0.2084 0.2090 0.103 Uiso 1 1 calc R
C11 C 1.0234(3) -0.1870(3) 0.13813(11) 0.0773(8) Uani 1 1 d .
H11A H 1.0575 -0.2771 0.1396 0.093 Uiso 1 1 calc R
C12 C 1.0694(3) -0.1001(2) 0.09415(10) 0.0606(6) Uani 1 1 d .
H12A H 1.1343 -0.1291 0.0662 0.073 Uiso 1 1 calc R
C13 C 1.0157(2) 0.0322(2) 0.09306(8) 0.0463(5) Uani 1 1 d .

loop_
_atom_site_aniso_label
_atom_site_aniso_U_11
_atom_site_aniso_U_22
_atom_site_aniso_U_33
_atom_site_aniso_U_23
_atom_site_aniso_U_13
_atom_site_aniso_U_12
N1 0.0475(9) 0.0476(9) 0.0340(7) -0.0035(7) 0.0021(7) 0.0020(8)
N2 0.0602(12) 0.0643(13) 0.0510(9) -0.0044(9) 0.0220(9) 0.0046(9)
O1 0.0611(9) 0.0490(8) 0.0493(7) 0.0045(6) 0.0162(7) 0.0072(7)
Be1 0.0469(12) 0.0469(12) 0.0388(16) -0.0044(10) 0.0044(10) 0.0031(16)
C1 0.0492(11) 0.0446(10) 0.0437(9) -0.0038(9) -0.0056(9) 0.0045(9)
C2 0.0645(14) 0.0497(12) 0.0539(11) 0.0059(10) -0.0016(11) 0.0021(11)
C3 0.0786(17) 0.0468(12) 0.0733(15) 0.0008(11) -0.0153(14) 0.0115(12)
C4 0.0775(18) 0.0584(15) 0.0744(15) -0.0098(13) -0.0013(14) 0.0233(13)
C5 0.0603(13) 0.0634(14) 0.0571(12) -0.0080(11) 0.0042(11) 0.0136(12)
C6 0.0477(11) 0.0481(11) 0.0407(9) -0.0042(8) -0.0023(8) 0.0036(9)
C7 0.0428(10) 0.0526(11) 0.0386(8) -0.0075(8) 0.0008(8) 0.0034(9)
C8 0.0612(13) 0.0601(13) 0.0451(10) -0.0003(9) 0.0068(10) -0.0084(11)
C9 0.091(2) 0.100(2) 0.0559(13) 0.0099(15) 0.0209(14) -0.0129(18)
C10 0.112(2) 0.079(2) 0.0670(15) 0.0241(15) 0.0030(17) -0.0229(19)
C11 0.100(2) 0.0574(14) 0.0744(16) 0.0159(13) -0.0119(17) -0.0097(15)
C12 0.0718(16) 0.0524(12) 0.0577(12) 0.0019(11) -0.0058(11) -0.0001(12)
C13 0.0523(11) 0.0512(11) 0.0355(8) -0.0015(8) -0.0028(8) -0.0067(10)

loop_
_atom_type_symbol
_atom_type_description
_atom_type_scat_dispersion_real
_atom_type_scat_dispersion_imag
_atom_type_scat_source
C C 0.0033 0.0000 'International Tables Vol C Tables 4.2.6.8 and 6.1.1.4'
H H 0.0000 0.0000 'International Tables Vol C Tables 4.2.6.8 and 6.1.1.4'
Be Be 0.0005 0.0000 'International Tables Vol C Tables 4.2.6.8 and 6.1.1.4'
N N 0.0061 0.0000 'International Tables Vol C Tables 4.2.6.8 and 6.1.1.4'
O O 0.0106 0.0000 'International Tables Vol C Tables 4.2.6.8 and 6.1.1.4'

loop_
_geom_angle_atom_site_label_1
_geom_angle_atom_site_label_2
_geom_angle_atom_site_label_3
_geom_angle
_geom_angle_site_symmetry_1
_geom_angle_site_symmetry_3
C7 N1 C13 106.49(16) . .
C7 N1 Be1 122.92(16) . .
C13 N1 Be1 130.14(15) . .
C7 N2 C8 107.41(17) . .
C7 N2 H2A 126.3 . .
C8 N2 H2A 126.3 . .
C1 O1 Be1 127.08(15) . .
O1 Be1 O1 115.3(3) 7_645 .
O1 Be1 N1 103.87(7) 7_645 7_645
O1 Be1 N1 110.59(7) . 7_645
O1 Be1 N1 110.59(7) 7_645 .
O1 Be1 N1 103.87(7) . .
N1 Be1 N1 113.0(2) 7_645 .
O1 C1 C2 119.6(2) . .
O1 C1 C6 123.06(19) . .
C2 C1 C6 117.3(2) . .
C3 C2 C1 120.7(2) . .
C3 C2 H2B 119.6 . .
C1 C2 H2B 119.6 . .
C2 C3 C4 121.5(2) . .
C2 C3 H3A 119.3 . .
C4 C3 H3A 119.3 . .
C5 C4 C3 119.2(2) . .
C5 C4 H4A 120.4 . .
C3 C4 H4A 120.4 . .
C4 C5 C6 121.4(2) . .
C4 C5 H5A 119.3 . .
C6 C5 H5A 119.3 . .
C5 C6 C1 119.8(2) . .
C5 C6 C7 121.53(19) . .
C1 C6 C7 118.64(18) . .
N1 C7 N2 111.65(19) . .
N1 C7 C6 123.89(18) . .
N2 C7 C6 124.46(18) . .
C13 C8 N2 106.21(18) . .
C13 C8 C9 121.9(2) . .
N2 C8 C9 131.9(2) . .
C10 C9 C8 116.4(3) . .
C10 C9 H9A 121.8 . .
C8 C9 H9A 121.8 . .
C11 C10 C9 121.4(3) . .
C11 C10 H10A 119.3 . .
C9 C10 H10A 119.3 . .
C12 C11 C10 122.2(3) . .
C12 C11 H11A 118.9 . .
C10 C11 H11A 118.9 . .
C11 C12 C13 117.3(2) . .
C11 C12 H12A 121.4 . .
C13 C12 H12A 121.4 . .
C12 C13 C8 120.8(2) . .
C12 C13 N1 131.0(2) . .
C8 C13 N1 108.23(18) . .

loop_
_geom_bond_atom_site_label_1
_geom_bond_atom_site_label_2
_geom_bond_distance
_geom_bond_site_symmetry_2
N1 C7 1.316(2) .
N1 C13 1.397(2) .
N1 Be1 1.698(3) .
N2 C7 1.351(2) .
N2 C8 1.383(3) .
N2 H2A 0.8600 .
O1 C1 1.323(2) .
O1 Be1 1.598(3) .
Be1 O1 1.598(3) 7_645
Be1 N1 1.698(3) 7_645
C1 C2 1.406(3) .
C1 C6 1.416(3) .
C2 C3 1.371(3) .
C2 H2B 0.9300 .
C3 C4 1.374(4) .
C3 H3A 0.9300 .
C4 C5 1.360(4) .
C4 H4A 0.9300 .
C5 C6 1.393(3) .
C5 H5A 0.9300 .
C6 C7 1.451(3) .
C8 C13 1.383(3) .
C8 C9 1.391(3) .
C9 C10 1.378(4) .
C9 H9A 0.9300 .
C10 C11 1.374(4) .
C10 H10A 0.9300 .
C11 C12 1.371(3) .
C11 H11A 0.9300 .
C12 C13 1.378(3) .
C12 H12A 0.9300 .

loop_
_geom_hbond_atom_site_label_D
_geom_hbond_atom_site_label_H
_geom_hbond_atom_site_label_A
_geom_hbond_distance_DH
_geom_hbond_distance_HA
_geom_hbond_distance_DA
_geom_hbond_angle_DHA
_geom_hbond_site_symmetry_A
N2 H2A O1 0.86 2.14 2.849(2) 139.5 4_565

loop_
_geom_torsion_atom_site_label_1
_geom_torsion_atom_site_label_2
_geom_torsion_atom_site_label_3
_geom_torsion_atom_site_label_4
_geom_torsion
_geom_torsion_site_symmetry_4
C1 O1 Be1 O1 -115.3(2) 7_645
C1 O1 Be1 N1 127.29(18) 7_645
C1 O1 Be1 N1 5.8(3) .
C7 N1 Be1 O1 115.90(18) 7_645
C13 N1 Be1 O1 -55.3(3) 7_645
C7 N1 Be1 O1 -8.3(3) .
C13 N1 Be1 O1 -179.53(17) .
C7 N1 Be1 N1 -128.17(18) 7_645
C13 N1 Be1 N1 60.61(17) 7_645
Be1 O1 C1 C2 176.3(2) .
Be1 O1 C1 C6 -2.5(3) .
O1 C1 C2 C3 179.7(2) .
C6 C1 C2 C3 -1.4(3) .
C1 C2 C3 C4 0.2(4) .
C2 C3 C4 C5 1.2(4) .
C3 C4 C5 C6 -1.3(4) .
C4 C5 C6 C1 0.1(4) .
C4 C5 C6 C7 -179.8(2) .
O1 C1 C6 C5 -179.9(2) .
C2 C1 C6 C5 1.2(3) .
O1 C1 C6 C7 0.0(3) .
C2 C1 C6 C7 -178.82(19) .
C13 N1 C7 N2 0.2(2) .
Be1 N1 C7 N2 -172.85(17) .
C13 N1 C7 C6 -179.29(18) .
Be1 N1 C7 C6 7.7(3) .
C8 N2 C7 N1 0.2(2) .
C8 N2 C7 C6 179.6(2) .
C5 C6 C7 N1 176.99(19) .
C1 C6 C7 N1 -2.9(3) .
C5 C6 C7 N2 -2.4(3) .
C1 C6 C7 N2 177.67(19) .
C7 N2 C8 C13 -0.5(2) .
C7 N2 C8 C9 179.3(3) .
C13 C8 C9 C10 -1.0(4) .
N2 C8 C9 C10 179.4(3) .
C8 C9 C10 C11 1.1(5) .
C9 C10 C11 C12 -0.4(5) .
C10 C11 C12 C13 -0.5(4) .
C11 C12 C13 C8 0.7(3) .
C11 C12 C13 N1 179.7(2) .
N2 C8 C13 C12 179.77(19) .
C9 C8 C13 C12 0.0(4) .
N2 C8 C13 N1 0.6(2) .
C9 C8 C13 N1 -179.2(2) .
C7 N1 C13 C12 -179.5(2) .
Be1 N1 C13 C12 -7.2(3) .
C7 N1 C13 C8 -0.5(2) .
Be1 N1 C13 C8 171.9(2) .
